data_4335690
loop_
_publ_author_name
'Anurag Mishra'
'Hyunji Jung'
'Min Hyung Lee'
'Myoung Soo Lah'
'Ki-Whan Chi'

_publ_section_title
;
 Synthesis and Characterization of Self-Assembled Nanoscopic
 Metallarectangles Capable of Binding Fullerenes with Size-Selective
 Responses
;
_journal_name_full 'Inorganic Chemistry'
_journal_page_first 8573
_journal_page_last 8578
_journal_paper_doi 10.1021/ic401685s
_journal_volume 52
_journal_year 2013
_chemical_formula_sum 'C124 H108 F12 N8 O26 Ru4 S4'
_chemical_formula_weight 2886.70
_chemical_name_systematic
; 
 ? 
;
_space_group_IT_number 14
_symmetry_cell_setting monoclinic
_symmetry_space_group_name_Hall '-P 2ybc'
_symmetry_space_group_name_H-M 'P 1 21/c 1'
_atom_sites_solution_hydrogens geom
_atom_sites_solution_primary direct
_atom_sites_solution_secondary difmap
_audit_creation_method SHELXL-97
_cell_angle_alpha 90.00
_cell_angle_beta 108.16(4)
_cell_angle_gamma 90.00
_cell_formula_units_Z 2
_cell_length_a 24.30(3)
_cell_length_b 10.242(13)
_cell_length_c 24.98(3)
_cell_measurement_reflns_used 22071
_cell_measurement_temperature 173(2)
_cell_measurement_theta_max 20.00
_cell_measurement_theta_min 3.31
_cell_volume 5907(13)
_computing_cell_refinement 'Rigaku Rapid Auto'
_computing_data_collection 'Rigaku Rapid Auto'
_computing_data_reduction 'Rigaku Rapid Auto'
_computing_molecular_graphics 'Diamond 3.2g,ORTEP3'
_computing_publication_material WinGX
_computing_structure_refinement 'Bruker SHELXTL'
_computing_structure_solution 'Bruker SHELXTL'
_diffrn_ambient_temperature 173(2)
_diffrn_measured_fraction_theta_full 0.973
_diffrn_measured_fraction_theta_max 0.973
_diffrn_measurement_device_type 'imaging plate'
_diffrn_measurement_method 'omega scans'
_diffrn_radiation_monochromator graphite
_diffrn_radiation_source 'fine-focus sealed tube'
_diffrn_radiation_type MoK\a
_diffrn_radiation_wavelength 0.71073
_diffrn_reflns_av_R_equivalents 0.0994
_diffrn_reflns_av_sigmaI/netI 0.0821
_diffrn_reflns_limit_h_max 23
_diffrn_reflns_limit_h_min -23
_diffrn_reflns_limit_k_max 9
_diffrn_reflns_limit_k_min -9
_diffrn_reflns_limit_l_max 23
_diffrn_reflns_limit_l_min -23
_diffrn_reflns_number 22071
_diffrn_reflns_theta_full 20.00
_diffrn_reflns_theta_max 20.00
_diffrn_reflns_theta_min 3.15
_exptl_absorpt_coefficient_mu 0.671
_exptl_absorpt_correction_T_max 0.8888
_exptl_absorpt_correction_T_min 0.6367
_exptl_absorpt_correction_type multi-scan
_exptl_absorpt_process_details 'Rigaku Rapid Auto'
_exptl_crystal_colour 'dark brown'
_exptl_crystal_density_diffrn 1.623
_exptl_crystal_description needle
_exptl_crystal_F_000 2928
_exptl_crystal_size_max 0.74
_exptl_crystal_size_mid 0.20
_exptl_crystal_size_min 0.18
_refine_diff_density_max 1.902
_refine_diff_density_min -0.707
_refine_diff_density_rms 0.175
_refine_ls_extinction_coef 0.0019(9)
_refine_ls_extinction_expression Fc^*^=kFc[1+0.001xFc^2^\l^3^/sin(2\q)]^-1/4^
_refine_ls_extinction_method SHELXL
_refine_ls_goodness_of_fit_ref 1.706
_refine_ls_hydrogen_treatment constr
_refine_ls_matrix_type full
_refine_ls_number_parameters 659
_refine_ls_number_reflns 5365
_refine_ls_number_restraints 561
_refine_ls_restrained_S_all 1.688
_refine_ls_R_factor_all 0.2392
_refine_ls_R_factor_gt 0.1819
_refine_ls_shift/su_max 0.001
_refine_ls_shift/su_mean 0.000
_refine_ls_structure_factor_coef Fsqd
_refine_ls_weighting_details 'calc w=1/[\s^2^(Fo^2^)+(0.2000P)^2^+0.0000P] where P=(Fo^2^+2Fc^2^)/3'
_refine_ls_weighting_scheme calc
_refine_ls_wR_factor_gt 0.4658
_refine_ls_wR_factor_ref 0.4952
_reflns_number_gt 2992
_reflns_number_total 5365
_reflns_threshold_expression >2sigma(I)
_cod_data_source_file ic401685s_si_001.cif
_cod_data_source_block o11_04mo
_cod_original_cell_volume 5906(12)
_cod_database_code 4335690

loop_
_symmetry_equiv_pos_as_xyz
'x, y, z'
'-x, y+1/2, -z+1/2'
'-x, -y, -z'
'x, -y-1/2, z-1/2'

loop_
_atom_site_label
_atom_site_type_symbol
_atom_site_fract_x
_atom_site_fract_y
_atom_site_fract_z
_atom_site_U_iso_or_equiv
_atom_site_adp_type
_atom_site_occupancy
_atom_site_symmetry_multiplicity
_atom_site_calc_flag
_atom_site_refinement_flags
Ru1 Ru 0.01817(10) 0.4479(3) -0.15193(10) 0.1374(15) Uani 1 1 d .
Ru2 Ru 0.68607(11) 0.3810(3) 1.19223(10) 0.1521(16) Uani 1 1 d .
C1 C 0.30948(11) 0.3559(3) 0.47431(10) 0.165(13) Uani 1 1 d RDU
C2 C 0.29468(11) 0.2701(3) 0.51072(10) 0.177(14) Uani 1 1 d RU
H2 H 0.2638 0.2101 0.4965 0.212 Uiso 1 1 calc R
C3 C 0.32513(11) 0.2722(3) 0.56796(10) 0.24(2) Uani 1 1 d RU
H3 H 0.3150 0.2136 0.5928 0.287 Uiso 1 1 calc R
C4 C 0.37038(11) 0.3600(3) 0.58878(10) 0.173(14) Uani 1 1 d RDU
C5 C 0.38519(11) 0.4458(3) 0.55237(10) 0.168(13) Uani 1 1 d RU
H5 H 0.4161 0.5058 0.5666 0.202 Uiso 1 1 calc R
C6 C 0.35474(11) 0.4437(3) 0.49513(10) 0.180(14) Uani 1 1 d RU
H6 H 0.3649 0.5023 0.4702 0.216 Uiso 1 1 calc R
C7 C 0.2723(10) 0.367(4) 0.4161(7) 0.193(16) Uani 1 1 d DU
O8 O 0.2208(10) 0.329(3) 0.3988(10) 0.200(10) Uani 1 1 d DU
N9 N 0.2991(6) 0.3895(12) 0.3770(6) 0.147(9) Uani 1 1 d DU
H9 H 0.3369 0.3951 0.3926 0.176 Uiso 1 1 calc R
C10 C 0.2832(6) 0.4070(12) 0.3170(6) 0.138(10) Uani 1 1 d RDU
C11 C 0.2333(6) 0.4801(12) 0.2934(6) 0.191(15) Uani 1 1 d RU
H11 H 0.2157 0.5252 0.3171 0.229 Uiso 1 1 calc R
C12 C 0.2091(6) 0.4873(12) 0.2352(6) 0.152(12) Uani 1 1 d RU
H12 H 0.1750 0.5373 0.2191 0.183 Uiso 1 1 calc R
C13 C 0.2348(6) 0.4213(12) 0.2006(6) 0.144(11) Uani 1 1 d RU
C14 C 0.2847(6) 0.3482(12) 0.2241(6) 0.167(12) Uani 1 1 d RU
H14 H 0.3022 0.3031 0.2005 0.200 Uiso 1 1 calc R
C15 C 0.3089(6) 0.3410(12) 0.2824(6) 0.188(14) Uani 1 1 d RU
H15 H 0.3429 0.2910 0.2985 0.225 Uiso 1 1 calc R
C16 C 0.2100(13) 0.423(3) 0.1397(13) 0.142(11) Uani 1 1 d U
C17 C 0.1883(5) 0.4224(15) 0.0910(6) 0.131(10) Uani 1 1 d U
C18 C 0.1517(5) 0.4470(15) 0.0347(6) 0.142(11) Uani 1 1 d RU
C19 C 0.1216(5) 0.5568(15) 0.0084(6) 0.149(12) Uani 1 1 d RU
H19 H 0.1257 0.6371 0.0283 0.179 Uiso 1 1 calc R
C20 C 0.0855(5) 0.5491(15) -0.0470(6) 0.112(8) Uani 1 1 d RU
H20 H 0.0649 0.6241 -0.0649 0.135 Uiso 1 1 calc R
N21 N 0.0794(5) 0.4315(15) -0.0761(6) 0.122(7) Uani 1 1 d RU
C22 C 0.1096(5) 0.3217(15) -0.0498(6) 0.148(11) Uani 1 1 d RU
H22 H 0.1055 0.2414 -0.0697 0.177 Uiso 1 1 calc R
C23 C 0.1457(5) 0.3294(15) 0.0056(6) 0.153(11) Uani 1 1 d RU
H23 H 0.1663 0.2544 0.0235 0.183 Uiso 1 1 calc R
C24 C 0.4040(14) 0.360(5) 0.6459(9) 0.24(2) Uani 1 1 d DU
O25 O 0.3801(10) 0.294(3) 0.6756(10) 0.195(10) Uani 1 1 d DU
N26 N 0.4584(7) 0.4163(18) 0.6625(7) 0.189(12) Uani 1 1 d DU
H26 H 0.4697 0.4571 0.6367 0.227 Uiso 1 1 calc R
C27 C 0.4975(7) 0.4128(18) 0.7183(7) 0.155(12) Uani 1 1 d RDU
C28 C 0.4923(7) 0.3128(18) 0.7541(7) 0.36(4) Uani 1 1 d RU
H28 H 0.4634 0.2476 0.7409 0.433 Uiso 1 1 calc R
C29 C 0.5294(7) 0.3080(18) 0.8091(7) 0.229(19) Uani 1 1 d RU
H29 H 0.5259 0.2396 0.8335 0.275 Uiso 1 1 calc R
C30 C 0.5717(7) 0.4033(18) 0.8284(7) 0.171(13) Uani 1 1 d RU
C31 C 0.5769(7) 0.5034(18) 0.7927(7) 0.27(2) Uani 1 1 d RU
H31 H 0.6057 0.5685 0.8059 0.323 Uiso 1 1 calc R
C32 C 0.5397(7) 0.5081(18) 0.7376(7) 0.25(2) Uani 1 1 d RU
H32 H 0.5433 0.5765 0.7132 0.298 Uiso 1 1 calc R
C33 C 0.6023(14) 0.424(3) 0.8807(13) 0.151(12) Uani 1 1 d U
C34 C 0.6236(3) 0.4149(11) 0.9289(5) 0.167(13) Uani 1 1 d U
C35 C 0.6433(3) 0.4124(11) 0.9919(5) 0.145(11) Uani 1 1 d RU
C36 C 0.6653(3) 0.2956(11) 1.0183(5) 0.159(12) Uani 1 1 d RU
H36 H 0.6702 0.2230 0.9966 0.191 Uiso 1 1 calc R
C37 C 0.6802(3) 0.2850(11) 1.0766(5) 0.158(12) Uani 1 1 d RU
H37 H 0.6952 0.2052 1.0947 0.189 Uiso 1 1 calc R
N38 N 0.6731(3) 0.3912(11) 1.1084(5) 0.155(10) Uani 1 1 d RU
C39 C 0.6511(3) 0.5080(11) 1.0820(5) 0.135(10) Uani 1 1 d RU
H39 H 0.6462 0.5806 1.1038 0.162 Uiso 1 1 calc R
C40 C 0.6362(3) 0.5186(11) 1.0238(5) 0.128(10) Uani 1 1 d RU
H40 H 0.6212 0.5984 1.0057 0.153 Uiso 1 1 calc R
C41 C -0.0616(3) 0.5455(11) -0.1803(5) 0.171(13) Uani 1 1 d RDU
C42 C -0.0524(3) 0.5033(11) -0.1254(5) 0.131(10) Uani 1 1 d RU
H42 H -0.0528 0.5643 -0.0968 0.157 Uiso 1 1 calc R
C43 C -0.0426(3) 0.3717(11) -0.1121(5) 0.145(11) Uani 1 1 d RU
H43 H -0.0363 0.3429 -0.0745 0.173 Uiso 1 1 calc R
C44 C -0.0420(3) 0.2824(11) -0.1538(5) 0.147(11) Uani 1 1 d RDU
C45 C -0.0512(3) 0.3247(11) -0.2088(5) 0.135(10) Uani 1 1 d RU
H45 H -0.0507 0.2636 -0.2373 0.162 Uiso 1 1 calc R
C46 C -0.0610(3) 0.4562(11) -0.2221(5) 0.131(10) Uani 1 1 d RU
H46 H -0.0673 0.4850 -0.2596 0.157 Uiso 1 1 calc R
C47 C -0.0652(15) 0.693(2) -0.1841(16) 0.187(14) Uani 1 1 d DU
H47A H -0.0317 0.7244 -0.1724 0.281 Uiso 1 1 calc R
H47B H -0.0873 0.7224 -0.1607 0.281 Uiso 1 1 d R
H47C H -0.0836 0.7206 -0.2222 0.281 Uiso 1 1 d R
C48 C -0.0309(11) 0.1393(19) -0.1429(10) 0.145(11) Uani 1 1 d DU
H48 H -0.0055 0.1364 -0.1028 0.174 Uiso 1 1 calc R
C49 C -0.0853(15) 0.065(3) -0.1418(19) 0.230(19) Uani 1 1 d DU
H49A H -0.0954 0.0898 -0.1143 0.346 Uiso 1 1 calc R
H49B H -0.0775 -0.0275 -0.1409 0.346 Uiso 1 1 d R
H49C H -0.1131 0.0869 -0.1773 0.346 Uiso 1 1 d R
C50 C 0.0055(5) 0.0689(15) -0.1747(6) 0.165(13) Uani 1 1 d DU
H50A H -0.0166 0.0306 -0.2030 0.248 Uiso 1 1 calc R
H50B H 0.0306 0.0062 -0.1505 0.248 Uiso 1 1 d R
H50C H 0.0283 0.1321 -0.1869 0.248 Uiso 1 1 d R
C51 C 0.5978(5) 0.3494(15) 1.1785(6) 0.163(13) Uani 1 1 d RDU
C52 C 0.6290(5) 0.2379(15) 1.2012(6) 0.211(17) Uani 1 1 d RU
H52 H 0.6195 0.1566 1.1822 0.253 Uiso 1 1 calc R
C53 C 0.6741(5) 0.2453(15) 1.2516(6) 0.172(14) Uani 1 1 d RU
H53 H 0.6954 0.1691 1.2670 0.207 Uiso 1 1 calc R
C54 C 0.6880(5) 0.3642(15) 1.2793(6) 0.171(14) Uani 1 1 d RDU
C55 C 0.6568(5) 0.4757(15) 1.2567(6) 0.168(13) Uani 1 1 d RU
H55 H 0.6663 0.5570 1.2757 0.202 Uiso 1 1 calc R
C56 C 0.6117(5) 0.4683(15) 1.2063(6) 0.124(9) Uani 1 1 d RU
H56 H 0.5903 0.5445 1.1908 0.149 Uiso 1 1 calc R
C57 C 0.5489(15) 0.370(5) 1.1232(13) 0.24(2) Uani 1 1 d DU
H57A H 0.5282 0.3029 1.1154 0.360 Uiso 1 1 calc R
H57B H 0.5646 0.3869 1.0930 0.360 Uiso 1 1 d R
H57C H 0.5252 0.4426 1.1268 0.360 Uiso 1 1 d R
C58 C 0.7378(12) 0.361(2) 1.3338(10) 0.181(14) Uani 1 1 d DU
H58 H 0.7660 0.2934 1.3302 0.217 Uiso 1 1 calc R
C59 C 0.7178(15) 0.326(4) 1.3843(12) 0.206(15) Uani 1 1 d DU
H59A H 0.6899 0.2732 1.3739 0.309 Uiso 1 1 calc R
H59B H 0.7052 0.4009 1.4002 0.309 Uiso 1 1 d R
H59C H 0.7488 0.2836 1.4126 0.309 Uiso 1 1 d R
C60 C 0.7703(7) 0.4917(13) 1.3485(4) 0.176(14) Uani 1 1 d DU
H60A H 0.8043 0.4825 1.3476 0.264 Uiso 1 1 calc R
H60B H 0.7707 0.5190 1.3854 0.264 Uiso 1 1 d R
H60C H 0.7503 0.5556 1.3213 0.264 Uiso 1 1 d R
C61 C 0.1092(7) 0.5715(13) -0.1770(4) 0.096(7) Uani 1 1 d RU
C62 C 0.1200(7) 0.4390(13) -0.1806(4) 0.088(7) Uani 1 1 d RU
C63 C 0.1716(7) 0.3978(13) -0.1879(4) 0.134(10) Uani 1 1 d RU
H63 H 0.1789 0.3072 -0.1904 0.161 Uiso 1 1 calc R
C64 C 0.2126(7) 0.4891(13) -0.1917(4) 0.141(11) Uani 1 1 d RU
C65 C 0.2019(7) 0.6216(13) -0.1881(4) 0.130(11) Uani 1 1 d RU
C66 C 0.1502(7) 0.6628(13) -0.1807(4) 0.114(9) Uani 1 1 d RU
H66 H 0.1429 0.7534 -0.1783 0.136 Uiso 1 1 calc R
O67 O 0.0584(10) 0.5995(18) -0.1661(8) 0.149(7) Uani 1 1 d U
O68 O 0.0809(8) 0.3611(17) -0.1791(7) 0.122(6) Uani 1 1 d U
O69 O 0.2608(8) 0.4565(19) -0.1979(7) 0.130(6) Uani 1 1 d U
O70 O 0.2357(8) 0.7129(18) -0.1895(8) 0.139(7) Uani 1 1 d U
S1T S 0.4597(5) 0.3301(13) 0.4017(4) 0.161(4) Uani 1 1 d DU
O1T O 0.4276(11) 0.443(3) 0.4071(10) 0.201(11) Uani 1 1 d DU
O2T O 0.5063(12) 0.364(3) 0.3814(12) 0.238(13) Uani 1 1 d DU
O3T O 0.4240(9) 0.219(2) 0.3746(9) 0.183(9) Uani 1 1 d DU
C1T C 0.4796(19) 0.289(4) 0.4667(16) 0.188(17) Uani 1 1 d DU
F1T F 0.5293(9) 0.363(2) 0.5034(8) 0.209(9) Uani 1 1 d DU
F2T F 0.5150(9) 0.175(3) 0.4725(9) 0.226(10) Uani 1 1 d DU
F3T F 0.4526(9) 0.258(2) 0.4989(9) 0.191(9) Uani 1 1 d DU
S2T S 0.1005(6) 0.5797(14) 0.4837(6) 0.201(5) Uani 1 1 d DU
O4T O 0.0581(11) 0.644(2) 0.4380(10) 0.206(11) Uani 1 1 d DU
O5T O 0.0812(13) 0.450(2) 0.4891(12) 0.237(13) Uani 1 1 d DU
O6T O 0.1222(11) 0.650(3) 0.5364(9) 0.209(11) Uani 1 1 d DU
C2T C 0.1506(18) 0.608(4) 0.4560(18) 0.203(19) Uani 1 1 d DU
F4T F 0.1441(14) 0.545(2) 0.4013(11) 0.260(12) Uani 1 1 d DU
F5T F 0.1996(14) 0.528(3) 0.4828(14) 0.298(16) Uani 1 1 d DU
F6T F 0.1746(10) 0.714(2) 0.4518(10) 0.219(10) Uani 1 1 d DU
O1W O 0.9729(13) 0.739(3) 0.4775(14) 0.246(13) Uani 1 1 d .

loop_
_atom_site_aniso_label
_atom_site_aniso_U_11
_atom_site_aniso_U_22
_atom_site_aniso_U_33
_atom_site_aniso_U_23
_atom_site_aniso_U_13
_atom_site_aniso_U_12
Ru1 0.102(2) 0.204(3) 0.0927(19) -0.0072(16) 0.0111(14) -0.0043(17)
Ru2 0.116(2) 0.230(3) 0.101(2) 0.0201(18) 0.0197(15) -0.0169(19)
C1 0.16(3) 0.18(3) 0.13(2) 0.02(2) 0.001(19) 0.02(2)
C2 0.16(2) 0.21(3) 0.17(3) 0.04(2) 0.05(2) -0.03(2)
C3 0.25(4) 0.27(4) 0.19(3) 0.00(3) 0.06(3) 0.00(3)
C4 0.14(2) 0.15(2) 0.22(3) 0.03(2) 0.05(2) -0.05(2)
C5 0.12(2) 0.16(2) 0.18(3) -0.04(2) -0.01(2) 0.008(19)
C6 0.14(2) 0.21(3) 0.17(3) -0.01(2) 0.02(2) -0.06(2)
C7 0.18(3) 0.28(3) 0.16(3) -0.02(3) 0.11(3) 0.00(3)
O8 0.158(19) 0.25(2) 0.167(19) -0.021(17) 0.014(15) -0.037(18)
N9 0.124(15) 0.156(15) 0.116(14) 0.000(13) -0.026(12) 0.008(12)
C10 0.15(2) 0.14(2) 0.12(2) -0.002(18) 0.033(19) 0.029(18)
C11 0.17(3) 0.20(3) 0.17(3) -0.04(2) 0.01(2) 0.01(2)
C12 0.13(2) 0.16(2) 0.14(2) -0.045(19) 0.006(18) 0.051(18)
C13 0.096(18) 0.19(2) 0.11(2) -0.017(18) -0.028(16) -0.048(18)
C14 0.16(2) 0.20(3) 0.12(2) 0.02(2) 0.022(19) 0.07(2)
C15 0.15(2) 0.23(3) 0.14(2) -0.01(2) -0.011(19) 0.10(2)
C16 0.11(2) 0.16(2) 0.11(2) -0.021(18) -0.019(17) -0.012(17)
C17 0.12(2) 0.16(2) 0.085(18) -0.004(17) -0.003(16) -0.021(17)
C18 0.13(2) 0.14(2) 0.14(2) -0.06(2) 0.031(19) -0.044(19)
C19 0.13(2) 0.12(2) 0.20(3) -0.04(2) 0.06(2) -0.009(18)
C20 0.104(18) 0.13(2) 0.103(18) 0.028(16) 0.029(14) 0.007(16)
N21 0.125(17) 0.129(17) 0.123(17) -0.038(14) 0.053(13) -0.009(14)
C22 0.16(2) 0.15(2) 0.16(2) -0.01(2) 0.09(2) 0.02(2)
C23 0.12(2) 0.21(3) 0.101(19) 0.03(2) -0.003(15) 0.03(2)
C24 0.26(4) 0.28(4) 0.18(3) 0.00(3) 0.08(3) -0.03(3)
O25 0.128(16) 0.23(2) 0.21(2) -0.003(18) 0.021(15) 0.025(16)
N26 0.21(3) 0.20(2) 0.114(19) 0.003(17) -0.017(18) 0.01(2)
C27 0.15(2) 0.16(2) 0.13(2) -0.02(2) 0.013(19) -0.01(2)
C28 0.37(5) 0.38(5) 0.32(5) 0.00(4) 0.09(4) -0.04(4)
C29 0.21(3) 0.27(3) 0.17(3) -0.03(3) 0.01(2) 0.02(3)
C30 0.19(3) 0.21(3) 0.12(2) 0.01(2) 0.06(2) 0.00(2)
C31 0.30(4) 0.23(3) 0.24(4) -0.01(3) 0.04(3) -0.03(3)
C32 0.28(4) 0.25(3) 0.19(3) 0.02(3) 0.04(3) -0.07(3)
C33 0.13(2) 0.21(3) 0.084(17) -0.054(19) -0.009(16) 0.017(19)
C34 0.16(3) 0.21(3) 0.14(3) 0.01(2) 0.04(2) 0.03(2)
C35 0.13(2) 0.19(3) 0.11(2) 0.006(19) 0.021(17) 0.05(2)
C36 0.15(2) 0.15(2) 0.14(2) 0.007(19) -0.009(18) 0.058(19)
C37 0.17(3) 0.14(2) 0.14(2) 0.03(2) 0.02(2) 0.00(2)
N38 0.100(16) 0.141(19) 0.19(2) 0.053(17) -0.009(14) -0.002(14)
C39 0.12(2) 0.15(2) 0.15(2) -0.017(19) 0.064(18) -0.017(17)
C40 0.12(2) 0.17(2) 0.083(16) 0.009(17) 0.011(15) 0.000(17)
C41 0.087(19) 0.20(3) 0.21(3) 0.03(3) 0.01(2) 0.00(2)
C42 0.097(18) 0.16(2) 0.15(2) 0.043(19) 0.049(17) 0.019(16)
C43 0.14(2) 0.18(3) 0.088(18) -0.029(18) -0.004(16) -0.03(2)
C44 0.12(2) 0.15(2) 0.15(2) -0.02(2) -0.002(18) -0.035(18)
C45 0.15(2) 0.14(2) 0.13(2) -0.022(19) 0.064(18) -0.007(19)
C46 0.095(18) 0.18(2) 0.098(18) -0.042(18) 0.003(14) -0.017(18)
C47 0.17(3) 0.21(3) 0.18(3) 0.02(2) 0.05(2) 0.01(2)
C48 0.17(2) 0.13(2) 0.098(18) 0.011(17) -0.004(17) -0.02(2)
C49 0.24(3) 0.19(3) 0.23(3) 0.01(3) 0.02(3) -0.02(3)
C50 0.19(3) 0.17(2) 0.15(2) -0.013(19) 0.06(2) 0.06(2)
C51 0.088(19) 0.27(3) 0.12(2) 0.02(2) 0.016(16) 0.00(2)
C52 0.23(3) 0.26(3) 0.15(3) 0.01(3) 0.07(2) 0.00(3)
C53 0.16(2) 0.23(3) 0.13(2) 0.10(2) 0.052(19) 0.06(2)
C54 0.15(2) 0.18(3) 0.16(3) 0.03(2) 0.01(2) -0.02(2)
C55 0.16(3) 0.12(2) 0.22(3) 0.01(2) 0.05(2) -0.040(19)
C56 0.098(19) 0.17(2) 0.102(18) -0.010(17) 0.032(15) -0.009(17)
C57 0.20(3) 0.30(4) 0.23(3) 0.01(3) 0.07(3) 0.01(3)
C58 0.21(3) 0.20(3) 0.14(2) 0.04(2) 0.06(2) 0.00(2)
C59 0.17(3) 0.28(3) 0.17(3) 0.07(3) 0.05(2) 0.05(3)
C60 0.18(3) 0.14(2) 0.17(3) 0.02(2) 0.00(2) 0.02(2)
C61 0.134(16) 0.047(13) 0.081(13) -0.014(10) -0.006(12) -0.020(13)
C62 0.095(14) 0.058(13) 0.105(14) 0.010(11) 0.020(12) -0.003(12)
C63 0.13(2) 0.14(2) 0.108(19) -0.011(17) 0.008(17) 0.018(19)
C64 0.13(2) 0.17(3) 0.10(2) 0.03(2) 0.008(19) 0.01(2)
C65 0.15(3) 0.14(2) 0.085(18) 0.007(19) 0.017(18) -0.02(2)
C66 0.15(2) 0.071(15) 0.085(15) -0.009(13) -0.018(15) -0.034(17)
O67 0.164(14) 0.122(12) 0.121(12) -0.016(10) -0.013(10) 0.068(11)
O68 0.138(14) 0.111(13) 0.113(13) -0.001(10) 0.032(10) -0.024(11)
O69 0.097(12) 0.184(16) 0.107(13) 0.000(11) 0.030(10) 0.030(12)
O70 0.136(15) 0.121(14) 0.135(14) 0.020(12) 0.005(12) 0.041(12)
S1T 0.135(8) 0.208(11) 0.120(7) -0.005(7) 0.012(6) -0.017(8)
O1T 0.20(2) 0.22(2) 0.145(18) -0.052(16) 0.005(15) 0.042(19)
O2T 0.19(2) 0.34(3) 0.21(2) 0.00(2) 0.095(19) -0.06(2)
O3T 0.150(17) 0.21(2) 0.168(18) -0.012(16) 0.016(14) -0.043(16)
C1T 0.23(3) 0.14(3) 0.19(3) -0.01(3) 0.07(3) 0.01(3)
F1T 0.191(17) 0.253(19) 0.139(14) 0.014(14) -0.014(12) -0.075(16)
F2T 0.165(17) 0.28(2) 0.196(19) -0.033(18) 0.012(14) -0.007(18)
F3T 0.163(16) 0.225(19) 0.177(17) 0.045(15) 0.042(13) -0.009(14)
S2T 0.243(14) 0.159(11) 0.181(12) 0.002(9) 0.039(10) 0.017(9)
O4T 0.23(2) 0.157(17) 0.175(19) 0.033(16) -0.011(17) -0.015(17)
O5T 0.29(3) 0.137(18) 0.25(3) 0.000(18) 0.04(2) 0.021(19)
O6T 0.21(2) 0.23(2) 0.149(19) -0.001(18) 0.009(16) -0.021(19)
C2T 0.22(4) 0.19(3) 0.22(3) 0.05(3) 0.10(3) -0.03(3)
F4T 0.33(3) 0.21(2) 0.22(2) 0.026(18) 0.06(2) -0.013(19)
F5T 0.29(3) 0.31(3) 0.29(3) -0.01(2) 0.09(2) 0.07(2)
F6T 0.21(2) 0.22(2) 0.22(2) 0.004(17) 0.045(16) -0.019(17)
O1W 0.21(3) 0.30(3) 0.26(3) -0.07(3) 0.12(2) -0.04(2)

loop_
_atom_type_symbol
_atom_type_description
_atom_type_scat_dispersion_real
_atom_type_scat_dispersion_imag
_atom_type_scat_source
C C 0.0033 0.0016 'International Tables Vol C Tables 4.2.6.8 and 6.1.1.4'
H H 0.0000 0.0000 'International Tables Vol C Tables 4.2.6.8 and 6.1.1.4'
N N 0.0061 0.0033 'International Tables Vol C Tables 4.2.6.8 and 6.1.1.4'
O O 0.0106 0.0060 'International Tables Vol C Tables 4.2.6.8 and 6.1.1.4'
F F 0.0171 0.0103 'International Tables Vol C Tables 4.2.6.8 and 6.1.1.4'
S S 0.1246 0.1234 'International Tables Vol C Tables 4.2.6.8 and 6.1.1.4'
Ru Ru -1.2594 0.8363 'International Tables Vol C Tables 4.2.6.8 and 6.1.1.4'

loop_
_geom_angle_atom_site_label_1
_geom_angle_atom_site_label_2
_geom_angle_atom_site_label_3
_geom_angle
_geom_angle_site_symmetry_1
_geom_angle_site_symmetry_3
O67 Ru1 N21 88.4(6) . .
O67 Ru1 O68 79.5(8) . .
N21 Ru1 O68 82.4(6) . .
O67 Ru1 C41 91.3(6) . .
N21 Ru1 C41 133.7(5) . .
O68 Ru1 C41 142.8(6) . .
O67 Ru1 C42 110.6(7) . .
N21 Ru1 C42 99.3(5) . .
O68 Ru1 C42 169.8(6) . .
C41 Ru1 C42 38.67(18) . .
O67 Ru1 C46 101.2(6) . .
N21 Ru1 C46 166.7(4) . .
O68 Ru1 C46 108.3(6) . .
C41 Ru1 C46 38.05(16) . .
C42 Ru1 C46 68.8(3) . .
O67 Ru1 C43 146.3(7) . .
N21 Ru1 C43 87.0(4) . .
O68 Ru1 C43 132.7(6) . .
C41 Ru1 C43 68.7(3) . .
C42 Ru1 C43 37.98(18) . .
C46 Ru1 C43 79.9(3) . .
O67 Ru1 C45 131.8(6) . .
N21 Ru1 C45 137.8(5) . .
O68 Ru1 C45 92.1(6) . .
C41 Ru1 C45 67.6(2) . .
C42 Ru1 C45 79.9(3) . .
C46 Ru1 C45 36.90(15) . .
C43 Ru1 C45 66.4(3) . .
O67 Ru1 C44 167.6(6) . .
N21 Ru1 C44 104.1(5) . .
O68 Ru1 C44 102.3(6) . .
C41 Ru1 C44 79.9(3) . .
C42 Ru1 C44 67.5(3) . .
C46 Ru1 C44 66.5(2) . .
C43 Ru1 C44 36.83(16) . .
C45 Ru1 C44 36.36(16) . .
N38 Ru2 C52 104.7(5) . .
N38 Ru2 O69 85.5(6) . 3_666
C52 Ru2 O69 167.6(7) . 3_666
N38 Ru2 C51 91.0(4) . .
C52 Ru2 C51 39.0(2) . .
O69 Ru2 C51 135.8(7) 3_666 .
N38 Ru2 C53 138.4(6) . .
C52 Ru2 C53 38.7(2) . .
O69 Ru2 C53 134.0(6) 3_666 .
C51 Ru2 C53 69.8(4) . .
N38 Ru2 C56 106.3(5) . .
C52 Ru2 C56 69.6(4) . .
O69 Ru2 C56 101.1(7) 3_666 .
C51 Ru2 C56 38.3(2) . .
C53 Ru2 C56 81.5(4) . .
N38 Ru2 O70 81.1(6) . 3_666
C52 Ru2 O70 108.3(7) . 3_666
O69 Ru2 O70 79.9(8) 3_666 3_666
C51 Ru2 O70 142.9(7) . 3_666
C53 Ru2 O70 92.5(7) . 3_666
C56 Ru2 O70 172.6(6) . 3_666
N38 Ru2 C54 172.5(4) . .
C52 Ru2 C54 69.1(4) . .
O69 Ru2 C54 100.1(6) 3_666 .
C51 Ru2 C54 81.5(4) . .
C53 Ru2 C54 37.8(2) . .
C56 Ru2 C54 67.9(4) . .
O70 Ru2 C54 104.7(6) 3_666 .
N38 Ru2 C55 139.5(5) . .
C52 Ru2 C55 81.5(4) . .
O69 Ru2 C55 86.1(6) 3_666 .
C51 Ru2 C55 68.6(4) . .
C53 Ru2 C55 68.1(4) . .
C56 Ru2 C55 37.5(2) . .
O70 Ru2 C55 135.8(6) 3_666 .
C54 Ru2 C55 37.3(2) . .
C2 C1 C6 120.0 . .
C2 C1 C7 119.7(13) . .
C6 C1 C7 119.7(14) . .
C1 C2 C3 120.0 . .
C4 C3 C2 120.0 . .
C3 C4 C5 120.0 . .
C3 C4 C24 121.4(13) . .
C5 C4 C24 118.5(13) . .
C4 C5 C6 120.0 . .
C5 C6 C1 120.0 . .
O8 C7 N9 117(2) . .
O8 C7 C1 124(2) . .
N9 C7 C1 116.5(16) . .
C7 N9 C10 137.7(10) . .
C11 C10 C15 120.0 . .
C11 C10 N9 115.2 . .
C15 C10 N9 124.1 . .
C12 C11 C10 120.0 . .
C13 C12 C11 120.0 . .
C12 C13 C14 120.0 . .
C12 C13 C16 121.8(14) . .
C14 C13 C16 118.1(14) . .
C15 C14 C13 120.0 . .
C14 C15 C10 120.0 . .
C17 C16 C13 178(3) . .
C16 C17 C18 164.8(18) . .
C19 C18 C23 120.0 . .
C19 C18 C17 132.8 . .
C23 C18 C17 107.0 . .
C20 C19 C18 120.0 . .
C19 C20 N21 120.0 . .
C22 N21 C20 120.0 . .
C22 N21 Ru1 129.5(4) . .
C20 N21 Ru1 110.2(4) . .
N21 C22 C23 120.0 . .
C22 C23 C18 120.0 . .
O25 C24 N26 128(2) . .
O25 C24 C4 111.5(19) . .
N26 C24 C4 120.2(19) . .
C24 N26 C27 124.5(12) . .
C28 C27 C32 120.0 . .
C28 C27 N26 118.8 . .
C32 C27 N26 121.2 . .
C27 C28 C29 120.0 . .
C30 C29 C28 120.0 . .
C33 C30 C31 112.8(19) . .
C33 C30 C29 126.1(19) . .
C31 C30 C29 120.0 . .
C30 C31 C32 120.0 . .
C27 C32 C31 120.0 . .
C34 C33 C30 164(4) . .
C33 C34 C35 171.8(17) . .
C36 C35 C40 120.0 . .
C36 C35 C34 117.7 . .
C40 C35 C34 122.1 . .
C37 C36 C35 120.0 . .
C36 C37 N38 120.0 . .
C39 N38 C37 120.0 . .
C39 N38 Ru2 116.7(3) . .
C37 N38 Ru2 123.0(3) . .
N38 C39 C40 120.0 . .
C39 C40 C35 120.0 . .
C42 C41 C46 120.0 . .
C42 C41 C47 111.1(15) . .
C46 C41 C47 128.6(15) . .
C42 C41 Ru1 70.8(3) . .
C46 C41 Ru1 73.5(3) . .
C47 C41 Ru1 121.7(14) . .
C41 C42 C43 120.0 . .
C41 C42 Ru1 70.6(3) . .
C43 C42 Ru1 73.6(3) . .
C44 C43 C42 120.0 . .
C44 C43 Ru1 74.0(3) . .
C42 C43 Ru1 68.4(3) . .
C45 C44 C43 120.0 . .
C45 C44 C48 116.6(10) . .
C43 C44 C48 123.4(10) . .
C45 C44 Ru1 71.7(3) . .
C43 C44 Ru1 69.2(3) . .
C48 C44 Ru1 131.3(11) . .
C44 C45 C46 120.0 . .
C44 C45 Ru1 71.9(3) . .
C46 C45 Ru1 69.0(3) . .
C45 C46 C41 120.0 . .
C45 C46 Ru1 74.1(3) . .
C41 C46 Ru1 68.5(3) . .
C44 C48 C49 112.5(19) . .
C44 C48 C50 117.7(17) . .
C49 C48 C50 114(2) . .
C52 C51 C56 120.0 . .
C52 C51 C57 130.8(19) . .
C56 C51 C57 109.1(19) . .
C52 C51 Ru2 70.0(4) . .
C56 C51 Ru2 72.8(4) . .
C57 C51 Ru2 126.4(19) . .
C53 C52 C51 120.0 . .
C53 C52 Ru2 72.2(4) . .
C51 C52 Ru2 71.0(4) . .
C52 C53 C54 120.0 . .
C52 C53 Ru2 69.1(4) . .
C54 C53 Ru2 73.1(4) . .
C55 C54 C53 120.0 . .
C55 C54 C58 124.3(11) . .
C53 C54 C58 115.7(11) . .
C55 C54 Ru2 71.8(4) . .
C53 C54 Ru2 69.1(4) . .
C58 C54 Ru2 131.7(14) . .
C56 C55 C54 120.0 . .
C56 C55 Ru2 69.8(4) . .
C54 C55 Ru2 70.9(4) . .
C55 C56 C51 120.0 . .
C55 C56 Ru2 72.7(4) . .
C51 C56 Ru2 68.8(4) . .
C54 C58 C59 112(2) . .
C54 C58 C60 113.9(16) . .
C59 C58 C60 106(2) . .
O67 C61 C62 114.5(10) . .
O67 C61 C66 125.4(10) . .
C62 C61 C66 120.0 . .
O68 C62 C63 122.4(11) . .
O68 C62 C61 117.6(11) . .
C63 C62 C61 120.0 . .
C62 C63 C64 120.0 . .
O69 C64 C65 117.5(11) . .
O69 C64 C63 122.5(11) . .
C65 C64 C63 120.0 . .
O70 C65 C66 113.9(11) . .
O70 C65 C64 126.1(11) . .
C66 C65 C64 120.0 . .
C65 C66 C61 120.0 . .
C61 O67 Ru1 114.0(11) . .
C62 O68 Ru1 112.4(13) . .
C64 O69 Ru2 110.9(13) . 3_666
C65 O70 Ru2 105.2(13) . 3_666
O2T S1T O1T 110.9(18) . .
O2T S1T O3T 116.5(17) . .
O1T S1T O3T 114.5(15) . .
O2T S1T C1T 114(2) . .
O1T S1T C1T 96.7(18) . .
O3T S1T C1T 102.5(18) . .
F3T C1T F2T 98(3) . .
F3T C1T F1T 103(3) . .
F2T C1T F1T 90(3) . .
F3T C1T S1T 133(4) . .
F2T C1T S1T 107(3) . .
F1T C1T S1T 115(3) . .
O5T S2T O4T 109.0(16) . .
O5T S2T O6T 114.6(17) . .
O4T S2T O6T 117.4(16) . .
O5T S2T C2T 122(2) . .
O4T S2T C2T 91.5(19) . .
O6T S2T C2T 101(2) . .
F6T C2T F5T 101(3) . .
F6T C2T F4T 103(3) . .
F5T C2T F4T 91(3) . .
F6T C2T S2T 129(4) . .
F5T C2T S2T 109(3) . .
F4T C2T S2T 116(3) . .

loop_
_geom_bond_atom_site_label_1
_geom_bond_atom_site_label_2
_geom_bond_distance
_geom_bond_site_symmetry_2
Ru1 O67 1.92(2) .
Ru1 N21 2.019(14) .
Ru1 O68 2.06(2) .
Ru1 C41 2.098(10) .
Ru1 C42 2.101(10) .
Ru1 C46 2.162(9) .
Ru1 C43 2.167(10) .
Ru1 C45 2.226(10) .
Ru1 C44 2.229(10) .
Ru2 N38 2.019(12) .
Ru2 C52 2.078(14) .
Ru2 O69 2.08(2) 3_666
Ru2 C51 2.090(13) .
Ru2 C53 2.117(13) .
Ru2 C56 2.141(13) .
Ru2 O70 2.150(19) 3_666
Ru2 C54 2.168(13) .
Ru2 C55 2.180(14) .
C1 C2 1.3900 .
C1 C6 1.3900 .
C1 C7 1.457(18) .
C2 C3 1.3900 .
C3 C4 1.3900 .
C4 C5 1.3900 .
C4 C24 1.406(18) .
C5 C6 1.3900 .
C7 O8 1.252(18) .
C7 N9 1.353(16) .
N9 C10 1.4366 .
C10 C11 1.3900 .
C10 C15 1.3900 .
C11 C12 1.3900 .
C12 C13 1.3900 .
C13 C14 1.3900 .
C13 C16 1.45(3) .
C14 C15 1.3900 .
C16 C17 1.17(3) .
C17 C18 1.4321 .
C18 C19 1.3900 .
C18 C23 1.3900 .
C19 C20 1.3900 .
C20 N21 1.3900 .
N21 C22 1.3900 .
C22 C23 1.3900 .
C24 O25 1.266(18) .
C24 N26 1.382(18) .
N26 C27 1.4224 .
C27 C28 1.3900 .
C27 C32 1.3900 .
C28 C29 1.3900 .
C29 C30 1.3900 .
C30 C33 1.30(3) .
C30 C31 1.3900 .
C31 C32 1.3900 .
C33 C34 1.15(3) .
C34 C35 1.4967 .
C35 C36 1.3900 .
C35 C40 1.3900 .
C36 C37 1.3900 .
C37 N38 1.3900 .
N38 C39 1.3900 .
C39 C40 1.3900 .
C41 C42 1.3900 .
C41 C46 1.3900 .
C41 C47 1.511(18) .
C42 C43 1.3900 .
C43 C44 1.3900 .
C44 C45 1.3900 .
C44 C48 1.500(17) .
C45 C46 1.3900 .
C48 C49 1.536(19) .
C48 C50 1.538(18) .
C51 C52 1.3900 .
C51 C56 1.3900 .
C51 C57 1.531(19) .
C52 C53 1.3900 .
C53 C54 1.3900 .
C54 C55 1.3900 .
C54 C58 1.513(18) .
C55 C56 1.3900 .
C58 C59 1.529(19) .
C58 C60 1.536(10) .
C61 O67 1.38(3) .
C61 C62 1.3900 .
C61 C66 1.3900 .
C62 O68 1.25(2) .
C62 C63 1.3900 .
C63 C64 1.3900 .
C64 O69 1.27(2) .
C64 C65 1.3900 .
C65 O70 1.25(2) .
C65 C66 1.3900 .
O69 Ru2 2.08(2) 3_666
O70 Ru2 2.150(19) 3_666
S1T O2T 1.42(2) .
S1T O1T 1.43(2) .
S1T O3T 1.460(19) .
S1T C1T 1.60(4) .
C1T F3T 1.23(3) .
C1T F2T 1.43(4) .
C1T F1T 1.48(4) .
S2T O5T 1.43(2) .
S2T O4T 1.44(2) .
S2T O6T 1.45(2) .
S2T C2T 1.60(4) .
C2T F6T 1.25(3) .
C2T F5T 1.43(4) .
C2T F4T 1.48(4) .
